data_9014343
loop_
_publ_author_name
'Lengauer, W.'
'Ettmayer, P.'

_publ_section_title
;
 The crystal structure of a new phase in the titanium-nitrogen system
 _cod_database_code 1100040
;
_journal_name_full 'Journal of the Less-Common Metals'
_journal_page_first 153
_journal_page_last 159
_journal_paper_doi 10.1016/0022-5088(86)90637-5
_journal_volume 120
_journal_year 1986
_chemical_formula_sum 'N0.583 Ti'
_space_group_IT_number 166
_symmetry_space_group_name_Hall '-R 3 2"'
_symmetry_space_group_name_H-M 'R -3 m :H'
_cell_angle_alpha 90
_cell_angle_beta 90
_cell_angle_gamma 120
_cell_length_a 2.9795
_cell_length_b 2.9795
_cell_length_c 28.96492
_cell_formula_units_Z 12
_cell_volume 222.684
_database_code_amcsd 0018231
_exptl_crystal_density_diffrn 5.015
_cod_original_sg_symbol_H-M 'R -3 m'
_cod_original_formula_sum 'Ti N.583'
_cod_database_code 9014343
_amcsd_formula_title 'N2.333 Ti4'

loop_
_space_group_symop_operation_xyz
x,y,z
2/3+x,1/3+y,1/3+z
1/3+x,2/3+y,2/3+z
x,x-y,z
2/3+x,1/3+x-y,1/3+z
1/3+x,2/3+x-y,2/3+z
y,x,-z
2/3+y,1/3+x,1/3-z
1/3+y,2/3+x,2/3-z
-x+y,y,z
2/3-x+y,1/3+y,1/3+z
1/3-x+y,2/3+y,2/3+z
-x,-x+y,-z
2/3-x,1/3-x+y,1/3-z
1/3-x,2/3-x+y,2/3-z
-y,-x,z
2/3-y,1/3-x,1/3+z
1/3-y,2/3-x,2/3+z
x-y,-y,-z
2/3+x-y,1/3-y,1/3-z
1/3+x-y,2/3-y,2/3-z
y,-x+y,-z
2/3+y,1/3-x+y,1/3-z
1/3+y,2/3-x+y,2/3-z
-x+y,-x,z
2/3-x+y,1/3-x,1/3+z
1/3-x+y,2/3-x,2/3+z
-x,-y,-z
2/3-x,1/3-y,1/3-z
1/3-x,2/3-y,2/3-z
-y,x-y,z
2/3-y,1/3+x-y,1/3+z
1/3-y,2/3+x-y,2/3+z
x-y,x,-z
2/3+x-y,1/3+x,1/3-z
1/3+x-y,2/3+x,2/3-z

loop_
_atom_site_label
_atom_site_fract_x
_atom_site_fract_y
_atom_site_fract_z
_atom_site_occupancy
Ti1 0.00000 0.00000 0.12550 1.00000
Ti2 0.00000 0.00000 0.29100 1.00000
N1 0.00000 0.00000 0.41500 0.58300
N2 0.00000 0.00000 0.00000 0.58300
N3 0.00000 0.00000 0.50000 0.58300

loop_
_cod_related_entry_id
_cod_related_entry_database
_cod_related_entry_code
1 AMCSD 0018231

_cod_duplicate_entry 1101047
